data_4000558
_journal_name_full 'Chemistry of Materials'
_journal_paper_doi 10.1021/cm047959w
_journal_year 2005
_chemical_formula_sum 'Co4 Si14 Tm5'
_chemical_formula_weight 1473.63
_space_group_IT_number 14
_symmetry_cell_setting monoclinic
_symmetry_space_group_name_Hall '-P 2ybc'
_symmetry_space_group_name_H-M 'P 1 21/c 1'
_cell_angle_alpha 90.00
_cell_angle_beta 98.815(2)
_cell_angle_gamma 90.00
_cell_formula_units_Z 2
_cell_length_a 12.3140(16)
_cell_length_b 7.7780(10)
_cell_length_c 7.7053(10)
_cell_measurement_temperature 293(2)
_cell_volume 729.28(16)
_diffrn_ambient_temperature 293(2)
_exptl_crystal_density_diffrn 6.711
_cod_depositor_comments
;
The following automatic conversions were performed:
'_symmetry_cell_setting' value 'Monoclinic' changed to 'monoclinic'
according to '/home/saulius/struct/CIF-dictionaries/cif_core.dic'
dictionary named 'cif_core.dic' version 2.4.1 from 2010-06-29.

Automatic conversion script
Id: cif_fix_enum 1527 2010-12-29 10:47:43Z saulius 
;
_cod_original_sg_symbol_H-M 'P 21/c'
_cod_database_code 4000558

loop_
_symmetry_equiv_pos_as_xyz
'x, y, z'
'-x, y+1/2, -z+1/2'
'-x, -y, -z'
'x, -y-1/2, z-1/2'

loop_
_atom_site_label
_atom_site_type_symbol
_atom_site_fract_x
_atom_site_fract_y
_atom_site_fract_z
_atom_site_U_iso_or_equiv
_atom_site_adp_type
_atom_site_occupancy
_atom_site_symmetry_multiplicity
_atom_site_calc_flag
_atom_site_refinement_flags
_atom_site_disorder_assembly
_atom_site_disorder_group
Tm1 Tm 0.5000 0.0000 0.0000 0.0074(3) Uani 1 2 d S . .
Tm2 Tm 0.86499(4) 0.25185(5) -0.15757(6) 0.0082(2) Uani 1 1 d . . .
Tm3 Tm 1.13481(4) 0.24894(5) 0.16022(6) 0.0082(2) Uani 1 1 d . . .
Co1 Co 0.49984(10) 0.37408(15) 0.12718(17) 0.0070(3) Uani 1 1 d . . .
Co2 Co 0.75008(12) -0.00018(13) 0.0611(2) 0.0085(4) Uani 1 1 d . . .
Si1 Si 0.4994(2) -0.3338(3) 0.1661(4) 0.0095(5) Uani 1 1 d . . .
Si2 Si 0.6788(3) -0.2741(4) 0.0389(5) 0.0068(6) Uani 1 1 d . . .
Si3 Si 0.3216(3) -0.0054(3) 0.2314(5) 0.0074(7) Uani 1 1 d . . .
Si4 Si 0.6786(3) 0.2738(4) 0.0500(5) 0.0067(6) Uani 1 1 d . . .
Si5 Si 0.6789(3) -0.0055(3) 0.3187(5) 0.0067(7) Uani 1 1 d . . .
Si6 Si 0.9401(3) 0.4999(3) 0.1106(5) 0.0095(8) Uani 1 1 d . . .
Si7 Si 0.9406(3) 0.0008(3) 0.1092(5) 0.0083(8) Uani 1 1 d . . .
